data_4503814
loop_
_publ_author_name
'Kou, Hui-Zhong'
'Wang, Yi-Tong'
'Luo, Wang-Xi'
'Xie, Qi-Wei'
'Tao, Jun'
'Cui, Ai-Li'
'Shen, De-Zhong'

_publ_section_title
;
 One-Dimensional Mn(III) Coordination Polymer Exhibiting Ferromagnetic
 Coupling
;
_journal_issue 11
_journal_name_full 'Crystal Growth &amp; Design'
_journal_page_first 3908
_journal_paper_doi 10.1021/cg800560x
_journal_volume 8
_journal_year 2008
_chemical_formula_sum 'C17 H17 Mn N2 O5'
_chemical_formula_weight 384.27
_chemical_name_systematic
; 
 ? 
;
_space_group_IT_number 14
_symmetry_cell_setting monoclinic
_symmetry_space_group_name_Hall '-P 2ybc'
_symmetry_space_group_name_H-M 'P 1 21/c 1'
_atom_sites_solution_hydrogens geom
_atom_sites_solution_primary direct
_atom_sites_solution_secondary difmap
_audit_creation_method SHELXL-97
_cell_angle_alpha 90.00
_cell_angle_beta 97.26(3)
_cell_angle_gamma 90.00
_cell_formula_units_Z 4
_cell_length_a 10.550(2)
_cell_length_b 8.5260(17)
_cell_length_c 18.152(4)
_cell_measurement_reflns_used 3702
_cell_measurement_temperature 293(2)
_cell_measurement_theta_max 27.48
_cell_measurement_theta_min 3.08
_cell_volume 1619.7(6)
_computing_cell_refinement 'crystalstructure 3.6.0 (Rigaku, 2004)'
_computing_data_collection 'crystalstructure 3.6.0 (Rigaku, 2004)'
_computing_data_reduction 'SHELXL-97 (Sheldrick, 1997)'
_computing_molecular_graphics 'XP (Sheldrick, 1998)'
_computing_publication_material 'XP (Sheldrick, 1998)'
_computing_structure_refinement 'SHELXL-97 (Sheldrick, 1997)'
_computing_structure_solution 'SHELXS-97 (Sheldrick, 1990)'
_diffrn_ambient_temperature 293(2)
_diffrn_detector_area_resol_mean 0.77
_diffrn_measured_fraction_theta_full 0.998
_diffrn_measured_fraction_theta_max 0.998
_diffrn_measurement_device_type 'Rigaku R-AXIS RAPID IP'
_diffrn_measurement_method '\w scans'
_diffrn_radiation_monochromator graphite
_diffrn_radiation_source 'fine-focus sealed tube'
_diffrn_radiation_type MoK\a
_diffrn_radiation_wavelength 0.71073
_diffrn_reflns_av_R_equivalents 0.0207
_diffrn_reflns_av_sigmaI/netI 0.0164
_diffrn_reflns_limit_h_max 13
_diffrn_reflns_limit_h_min -13
_diffrn_reflns_limit_k_max 11
_diffrn_reflns_limit_k_min -10
_diffrn_reflns_limit_l_max 23
_diffrn_reflns_limit_l_min -23
_diffrn_reflns_number 15422
_diffrn_reflns_theta_full 27.48
_diffrn_reflns_theta_max 27.48
_diffrn_reflns_theta_min 3.08
_exptl_absorpt_coefficient_mu 0.847
_exptl_absorpt_correction_type none
_exptl_crystal_colour 'red brown'
_exptl_crystal_density_diffrn 1.576
_exptl_crystal_density_method 'not measured'
_exptl_crystal_description rhombus
_exptl_crystal_F_000 792
_exptl_crystal_size_max 0.15
_exptl_crystal_size_mid 0.15
_exptl_crystal_size_min 0.13
_refine_diff_density_max 0.203
_refine_diff_density_min -0.361
_refine_diff_density_rms 0.061
_refine_ls_extinction_method none
_refine_ls_goodness_of_fit_ref 1.076
_refine_ls_hydrogen_treatment mixed
_refine_ls_matrix_type full
_refine_ls_number_parameters 234
_refine_ls_number_reflns 3702
_refine_ls_number_restraints 0
_refine_ls_restrained_S_all 1.076
_refine_ls_R_factor_all 0.0280
_refine_ls_R_factor_gt 0.0256
_refine_ls_shift/su_max 0.000
_refine_ls_shift/su_mean 0.000
_refine_ls_structure_factor_coef Fsqd
_refine_ls_weighting_details 'calc w=1/[\s^2^(Fo^2^)+(0.0410P)^2^+0.4000P] where P=(Fo^2^+2Fc^2^)/3'
_refine_ls_weighting_scheme calc
_refine_ls_wR_factor_gt 0.0717
_refine_ls_wR_factor_ref 0.0729
_reflns_number_gt 3401
_reflns_number_total 3702
_reflns_threshold_expression >2sigma(I)
_cod_data_source_file cg800560x_si_002.cif
_cod_data_source_block 2
_cod_depositor_comments
;
The following automatic conversions were performed:

'_symmetry_cell_setting' value 'Monoclinic' changed to 'monoclinic'
according to /home/saulius/struct/CIF-dictionaries/cif_core.dic
dictionary named 'cif_core.dic' version 2.4.1 from 2010-06-29.

Automatic conversion script
Id: cif_fix_values 1715 2011-07-08 13:25:40Z adriana 
;
_cod_original_sg_symbol_H-M P2(1)/c
_cod_database_code 4503814

loop_
_symmetry_equiv_pos_as_xyz
'x, y, z'
'-x, y+1/2, -z+1/2'
'-x, -y, -z'
'x, -y-1/2, z-1/2'

loop_
_atom_site_label
_atom_site_type_symbol
_atom_site_fract_x
_atom_site_fract_y
_atom_site_fract_z
_atom_site_U_iso_or_equiv
_atom_site_adp_type
_atom_site_occupancy
_atom_site_symmetry_multiplicity
_atom_site_calc_flag
_atom_site_refinement_flags
Mn1 Mn 0.074926(17) -0.01974(2) -0.123061(10) 0.02473(8) Uani 1 1 d .
O2 O -0.09997(9) -0.02057(11) -0.11256(5) 0.0315(2) Uani 1 1 d .
N1 N 0.26012(11) 0.00808(13) -0.13123(6) 0.0280(2) Uani 1 1 d .
O1 O 0.11326(9) -0.18091(11) -0.05196(5) 0.0321(2) Uani 1 1 d .
N2 N 0.05499(11) 0.15531(13) -0.19131(6) 0.0291(2) Uani 1 1 d .
O1W O 0.11477(12) 0.16124(14) -0.02560(6) 0.0380(2) Uani 1 1 d .
C11 C 0.34350(13) -0.17144(16) -0.03345(7) 0.0323(3) Uani 1 1 d .
C6 C -0.17257(13) 0.11951(15) -0.22612(7) 0.0277(3) Uani 1 1 d .
C15 C 0.22320(15) -0.33967(17) 0.04046(8) 0.0365(3) Uani 1 1 d .
C7 C -0.04971(13) 0.20089(15) -0.23421(7) 0.0279(3) Uani 1 1 d .
C1 C -0.19154(13) 0.01810(15) -0.16698(7) 0.0274(3) Uani 1 1 d .
C16 C 0.22409(13) -0.22600(15) -0.01727(7) 0.0298(3) Uani 1 1 d .
C2 C -0.31230(14) -0.04982(19) -0.16600(8) 0.0375(3) Uani 1 1 d .
H2A H -0.3264 -0.1146 -0.1266 0.045 Uiso 1 1 calc R
C10 C 0.35409(13) -0.05588(17) -0.08999(7) 0.0309(3) Uani 1 1 d .
H10A H 0.4360 -0.0247 -0.0974 0.037 Uiso 1 1 calc R
C4 C -0.39257(15) 0.07648(19) -0.28030(9) 0.0439(4) Uani 1 1 d .
H4A H -0.4589 0.0961 -0.3180 0.053 Uiso 1 1 calc R
C5 C -0.27484(15) 0.14571(17) -0.28141(8) 0.0382(3) Uani 1 1 d .
H5A H -0.2631 0.2125 -0.3205 0.046 Uiso 1 1 calc R
C14 C 0.33600(18) -0.3957(2) 0.07707(9) 0.0509(4) Uani 1 1 d .
H14A H 0.3340 -0.4695 0.1147 0.061 Uiso 1 1 calc R
C3 C -0.41069(15) -0.02284(19) -0.22211(10) 0.0424(4) Uani 1 1 d .
H3A H -0.4894 -0.0714 -0.2209 0.051 Uiso 1 1 calc R
C9 C 0.28166(14) 0.12045(19) -0.18980(8) 0.0383(3) Uani 1 1 d .
H9A H 0.2816 0.0665 -0.2369 0.046 Uiso 1 1 calc R
H9B H 0.3636 0.1720 -0.1776 0.046 Uiso 1 1 calc R
C12 C 0.45783(16) -0.2334(2) 0.00481(9) 0.0442(4) Uani 1 1 d .
H12A H 0.5364 -0.1986 -0.0069 0.053 Uiso 1 1 calc R
C8 C 0.17512(14) 0.23959(18) -0.19519(10) 0.0421(4) Uani 1 1 d .
H8A H 0.1901 0.3142 -0.1547 0.051 Uiso 1 1 calc R
H8B H 0.1711 0.2965 -0.2417 0.051 Uiso 1 1 calc R
C13 C 0.45354(17) -0.3437(2) 0.05876(10) 0.0552(5) Uani 1 1 d .
H13A H 0.5290 -0.3845 0.0834 0.066 Uiso 1 1 calc R
O3 O 0.10324(11) -0.38329(13) 0.05316(6) 0.0451(3) Uani 1 1 d .
C17 C 0.0909(2) -0.50494(19) 0.10598(10) 0.0525(5) Uani 1 1 d .
H17A H 0.0020 -0.5239 0.1090 0.079 Uiso 1 1 calc R
H17B H 0.1325 -0.4734 0.1538 0.079 Uiso 1 1 calc R
H17C H 0.1298 -0.5992 0.0906 0.079 Uiso 1 1 calc R
O4 O -0.04983(11) 0.31028(13) -0.28083(6) 0.0421(3) Uani 1 1 d .
H1A H 0.120(2) 0.119(3) 0.0139(12) 0.058(6) Uiso 1 1 d .
H1B H 0.056(2) 0.224(3) -0.0284(13) 0.066(7) Uiso 1 1 d .

loop_
_atom_site_aniso_label
_atom_site_aniso_U_11
_atom_site_aniso_U_22
_atom_site_aniso_U_33
_atom_site_aniso_U_23
_atom_site_aniso_U_13
_atom_site_aniso_U_12
Mn1 0.02393(11) 0.02684(12) 0.02314(11) 0.00608(7) 0.00188(8) -0.00027(7)
O2 0.0273(5) 0.0426(5) 0.0250(4) 0.0073(4) 0.0055(4) 0.0022(4)
N1 0.0278(6) 0.0302(5) 0.0258(5) 0.0002(4) 0.0028(4) -0.0023(4)
O1 0.0300(5) 0.0340(5) 0.0310(5) 0.0102(4) -0.0014(4) -0.0003(4)
N2 0.0292(6) 0.0291(5) 0.0289(5) 0.0070(4) 0.0037(4) -0.0013(4)
O1W 0.0467(6) 0.0404(6) 0.0279(5) -0.0002(4) 0.0080(5) -0.0002(5)
C11 0.0336(7) 0.0334(7) 0.0277(6) -0.0031(5) -0.0042(5) 0.0024(6)
C6 0.0323(6) 0.0247(6) 0.0253(6) -0.0028(5) 0.0002(5) 0.0027(5)
C15 0.0455(8) 0.0320(7) 0.0302(6) 0.0043(6) -0.0023(6) 0.0014(6)
C7 0.0370(7) 0.0244(6) 0.0217(5) -0.0004(5) 0.0014(5) 0.0021(5)
C1 0.0276(6) 0.0296(6) 0.0252(6) -0.0030(5) 0.0045(5) 0.0054(5)
C16 0.0366(7) 0.0265(6) 0.0244(6) -0.0008(5) -0.0038(5) 0.0023(5)
C2 0.0298(7) 0.0454(8) 0.0387(7) 0.0012(6) 0.0104(6) 0.0022(6)
C10 0.0258(6) 0.0367(7) 0.0295(6) -0.0045(5) 0.0005(5) -0.0015(5)
C4 0.0362(8) 0.0451(8) 0.0462(8) -0.0039(7) -0.0115(7) 0.0049(7)
C5 0.0431(8) 0.0324(7) 0.0356(7) 0.0024(6) -0.0081(6) 0.0018(6)
C14 0.0582(10) 0.0470(9) 0.0433(9) 0.0166(7) -0.0101(7) 0.0072(8)
C3 0.0269(7) 0.0496(9) 0.0507(9) -0.0071(7) 0.0049(6) 0.0015(6)
C9 0.0313(7) 0.0479(8) 0.0364(7) 0.0124(6) 0.0074(6) -0.0039(6)
C12 0.0359(8) 0.0503(9) 0.0431(8) 0.0007(7) -0.0082(6) 0.0040(7)
C8 0.0349(7) 0.0380(8) 0.0536(9) 0.0180(7) 0.0060(7) -0.0050(6)
C13 0.0465(10) 0.0591(11) 0.0545(10) 0.0139(8) -0.0156(8) 0.0123(8)
O3 0.0505(6) 0.0421(6) 0.0416(6) 0.0191(5) 0.0015(5) -0.0014(5)
C17 0.0788(14) 0.0392(8) 0.0385(9) 0.0147(7) 0.0040(9) -0.0051(8)
O4 0.0488(6) 0.0386(6) 0.0367(5) 0.0174(4) -0.0036(5) -0.0032(5)

loop_
_atom_type_symbol
_atom_type_description
_atom_type_scat_dispersion_real
_atom_type_scat_dispersion_imag
_atom_type_scat_source
C C 0.0033 0.0016 'International Tables Vol C Tables 4.2.6.8 and 6.1.1.4'
H H 0.0000 0.0000 'International Tables Vol C Tables 4.2.6.8 and 6.1.1.4'
N N 0.0061 0.0033 'International Tables Vol C Tables 4.2.6.8 and 6.1.1.4'
O O 0.0106 0.0060 'International Tables Vol C Tables 4.2.6.8 and 6.1.1.4'
Mn Mn 0.3368 0.7283 'International Tables Vol C Tables 4.2.6.8 and 6.1.1.4'

loop_
_geom_angle_atom_site_label_1
_geom_angle_atom_site_label_2
_geom_angle_atom_site_label_3
_geom_angle
_geom_angle_site_symmetry_1
_geom_angle_site_symmetry_3
O2 Mn1 O1 93.21(5) . .
O2 Mn1 N2 92.25(5) . .
O1 Mn1 N2 173.29(4) . .
O2 Mn1 N1 173.21(5) . .
O1 Mn1 N1 90.58(5) . .
N2 Mn1 N1 83.61(5) . .
O2 Mn1 O4 93.17(5) . 2_544
O1 Mn1 O4 93.15(5) . 2_544
N2 Mn1 O4 90.44(5) . 2_544
N1 Mn1 O4 92.25(5) . 2_544
O2 Mn1 O1W 90.61(5) . .
O1 Mn1 O1W 87.76(5) . .
N2 Mn1 O1W 88.28(5) . .
N1 Mn1 O1W 83.91(5) . .
O4 Mn1 O1W 176.06(4) 2_544 .
C1 O2 Mn1 123.57(8) . .
C10 N1 C9 121.28(12) . .
C10 N1 Mn1 126.69(10) . .
C9 N1 Mn1 111.97(9) . .
C16 O1 Mn1 129.76(9) . .
C7 N2 C8 119.26(11) . .
C7 N2 Mn1 128.11(9) . .
C8 N2 Mn1 112.60(9) . .
Mn1 O1W H1A 111.7(15) . .
Mn1 O1W H1B 108.7(16) . .
H1A O1W H1B 108(2) . .
C16 C11 C12 120.24(13) . .
C16 C11 C10 121.85(12) . .
C12 C11 C10 117.89(14) . .
C5 C6 C1 118.28(13) . .
C5 C6 C7 117.16(12) . .
C1 C6 C7 124.56(12) . .
O3 C15 C14 126.02(14) . .
O3 C15 C16 113.62(12) . .
C14 C15 C16 120.36(15) . .
O4 C7 N2 122.78(13) . .
O4 C7 C6 118.88(12) . .
N2 C7 C6 118.33(11) . .
O2 C1 C2 117.59(12) . .
O2 C1 C6 123.76(12) . .
C2 C1 C6 118.62(13) . .
O1 C16 C11 124.68(12) . .
O1 C16 C15 117.53(13) . .
C11 C16 C15 117.79(13) . .
C3 C2 C1 121.49(14) . .
C3 C2 H2A 119.3 . .
C1 C2 H2A 119.3 . .
N1 C10 C11 125.64(13) . .
N1 C10 H10A 117.2 . .
C11 C10 H10A 117.2 . .
C5 C4 C3 118.98(14) . .
C5 C4 H4A 120.5 . .
C3 C4 H4A 120.5 . .
C4 C5 C6 122.51(14) . .
C4 C5 H5A 118.7 . .
C6 C5 H5A 118.7 . .
C15 C14 C13 121.05(15) . .
C15 C14 H14A 119.5 . .
C13 C14 H14A 119.5 . .
C2 C3 C4 120.11(15) . .
C2 C3 H3A 119.9 . .
C4 C3 H3A 119.9 . .
N1 C9 C8 107.67(12) . .
N1 C9 H9A 110.2 . .
C8 C9 H9A 110.2 . .
N1 C9 H9B 110.2 . .
C8 C9 H9B 110.2 . .
H9A C9 H9B 108.5 . .
C13 C12 C11 120.42(16) . .
C13 C12 H12A 119.8 . .
C11 C12 H12A 119.8 . .
N2 C8 C9 107.95(12) . .
N2 C8 H8A 110.1 . .
C9 C8 H8A 110.1 . .
N2 C8 H8B 110.1 . .
C9 C8 H8B 110.1 . .
H8A C8 H8B 108.4 . .
C12 C13 C14 120.09(15) . .
C12 C13 H13A 120.0 . .
C14 C13 H13A 120.0 . .
C15 O3 C17 118.40(13) . .
O3 C17 H17A 109.5 . .
O3 C17 H17B 109.5 . .
H17A C17 H17B 109.5 . .
O3 C17 H17C 109.5 . .
H17A C17 H17C 109.5 . .
H17B C17 H17C 109.5 . .
C7 O4 Mn1 169.99(10) . 2_554

loop_
_geom_bond_atom_site_label_1
_geom_bond_atom_site_label_2
_geom_bond_distance
_geom_bond_site_symmetry_2
Mn1 O2 1.8788(10) .
Mn1 O1 1.8935(10) .
Mn1 N2 1.9340(11) .
Mn1 N1 1.9922(12) .
Mn1 O4 2.2577(10) 2_544
Mn1 O1W 2.3451(11) .
O2 C1 1.3329(17) .
N1 C10 1.2857(18) .
N1 C9 1.4700(17) .
O1 C16 1.3136(16) .
N2 C7 1.3268(17) .
N2 C8 1.4664(18) .
O1W H1A 0.80(2) .
O1W H1B 0.82(2) .
C11 C16 1.408(2) .
C11 C12 1.416(2) .
C11 C10 1.437(2) .
C6 C5 1.3956(19) .
C6 C1 1.4122(18) .
C6 C7 1.4937(19) .
C15 O3 1.3663(19) .
C15 C14 1.374(2) .
C15 C16 1.4282(19) .
C7 O4 1.2592(16) .
C1 C2 1.402(2) .
C2 C3 1.379(2) .
C2 H2A 0.9300 .
C10 H10A 0.9300 .
C4 C5 1.378(2) .
C4 C3 1.386(2) .
C4 H4A 0.9300 .
C5 H5A 0.9300 .
C14 C13 1.396(3) .
C14 H14A 0.9300 .
C3 H3A 0.9300 .
C9 C8 1.509(2) .
C9 H9A 0.9700 .
C9 H9B 0.9700 .
C12 C13 1.363(2) .
C12 H12A 0.9300 .
C8 H8A 0.9700 .
C8 H8B 0.9700 .
C13 H13A 0.9300 .
O3 C17 1.4296(17) .
C17 H17A 0.9600 .
C17 H17B 0.9600 .
C17 H17C 0.9600 .
O4 Mn1 2.2577(10) 2_554
